data_7039338
loop_
_publ_author_name
'Li, Shanshan'
'Sun, Jing'
'Zhang, Zhizhi'
'Xie, Ruixia'
'Fang, Xiangchen'
'Zhou, Mingdong'

_publ_section_title
;
 Carboxylation of terminal alkynes with CO2 using novel silver
 N-heterocyclic carbene complexes.
;
_journal_issue 26
_journal_name_full 'Dalton transactions (Cambridge, England : 2003)'
_journal_page_first 10577
_journal_page_last 10584
_journal_paper_doi 10.1039/c6dt01746k
_journal_volume 45
_journal_year 2016
_chemical_formula_moiety 'C38 H40 Ag2 Cl2 N4'
_chemical_formula_sum 'C38 H40 Ag2 Cl2 N4'
_chemical_formula_weight 839.38
_space_group_crystal_system monoclinic
_space_group_IT_number 14
_space_group_name_Hall '-P 2ybc'
_space_group_name_H-M_alt 'P 1 21/c 1'
_symmetry_space_group_name_Hall '-P 2ybc'
_symmetry_space_group_name_H-M 'P 1 21/c 1'
_atom_sites_solution_hydrogens geom
_audit_update_record
;
2016-05-27 deposited with the CCDC.
2016-05-27 downloaded from the CCDC.
;
_cell_angle_alpha 90
_cell_angle_beta 91.261(9)
_cell_angle_gamma 90
_cell_formula_units_Z 2
_cell_length_a 9.992(5)
_cell_length_b 8.977(4)
_cell_length_c 19.725(9)
_cell_measurement_reflns_used 1871
_cell_measurement_temperature 193.(2)
_cell_measurement_theta_max 22.62
_cell_measurement_theta_min 2.49
_cell_volume 1768.9(14)
_computing_structure_refinement 'SHELXL-2014/7 (Sheldrick, 2014)'
_diffrn_ambient_temperature 193.(2)
_diffrn_measured_fraction_theta_full 0.946
_diffrn_measured_fraction_theta_max 0.946
_diffrn_measurement_device_type 'Bruker APEX-II CCD'
_diffrn_measurement_method '\f and \w scans'
_diffrn_radiation_monochromator graphite
_diffrn_radiation_type MoK\a
_diffrn_radiation_wavelength 0.71073
_diffrn_reflns_av_R_equivalents 0.0731
_diffrn_reflns_av_unetI/netI 0.0833
_diffrn_reflns_limit_h_max 12
_diffrn_reflns_limit_h_min -12
_diffrn_reflns_limit_k_max 11
_diffrn_reflns_limit_k_min -10
_diffrn_reflns_limit_l_max 20
_diffrn_reflns_limit_l_min -24
_diffrn_reflns_number 11722
_diffrn_reflns_theta_full 26.56
_diffrn_reflns_theta_max 26.56
_diffrn_reflns_theta_min 1.03
_exptl_absorpt_coefficient_mu 1.291
_exptl_absorpt_correction_T_max 0.95
_exptl_absorpt_correction_T_min 0.85
_exptl_absorpt_process_details
;
;
_exptl_crystal_colour colorless
_exptl_crystal_density_diffrn 1.576
_exptl_crystal_density_method 'not measured'
_exptl_crystal_description prism
_exptl_crystal_F_000 848
_exptl_crystal_size_max 0.130
_exptl_crystal_size_mid 0.050
_exptl_crystal_size_min 0.040
_refine_diff_density_max 3.095
_refine_diff_density_min -1.200
_refine_ls_extinction_method none
_refine_ls_goodness_of_fit_ref 1.141
_refine_ls_hydrogen_treatment constr
_refine_ls_matrix_type full
_refine_ls_number_parameters 211
_refine_ls_number_reflns 3576
_refine_ls_number_restraints 0
_refine_ls_restrained_S_all 1.141
_refine_ls_R_factor_all 0.1477
_refine_ls_R_factor_gt 0.1047
_refine_ls_shift/su_max 0.000
_refine_ls_shift/su_mean 0.000
_refine_ls_structure_factor_coef Fsqd
_refine_ls_weighting_details 'w=1/[\s^2^(Fo^2^)+(0.0828P)^2^+41.3985P] where P=(Fo^2^+2Fc^2^)/3'
_refine_ls_weighting_scheme calc
_refine_ls_wR_factor_gt 0.2673
_refine_ls_wR_factor_ref 0.2929
_reflns_number_gt 2395
_reflns_number_total 3576
_reflns_threshold_expression 'I > 2\s(I)'
_cod_data_source_file c6dt01746k2.cif
_cod_data_source_block mo_50604c
_cod_depositor_comments 'Adding full bibliography for 7039337--7039340.cif.'
_cod_database_code 7039338

loop_
_space_group_symop_operation_xyz
'x, y, z'
'-x, y+1/2, -z+1/2'
'-x, -y, -z'
'x, -y-1/2, z-1/2'

loop_
_atom_site_type_symbol
_atom_site_label
_atom_site_fract_x
_atom_site_fract_y
_atom_site_fract_z
_atom_site_U_iso_or_equiv
_atom_site_adp_type
_atom_site_calc_flag
_atom_site_refinement_flags_adp
_atom_site_refinement_flags_posn
_atom_site_occupancy
_atom_site_disorder_assembly
_atom_site_disorder_group
Ag Ag1 0.95114(12) 0.05788(13) 0.08097(6) 0.0472(4) Uani d . . 1 A 1
Cl Cl1 1.1336(4) -0.1100(4) 0.05206(17) 0.0423(8) Uani d . . 1 A 1
N N1 0.8648(10) 0.1618(13) 0.2225(6) 0.035(2) Uani d . . 1 A 1
N N2 0.7564(9) 0.2895(12) 0.1474(5) 0.028(2) Uani d . . 1 A 1
C C1 0.8484(11) 0.1786(14) 0.1545(6) 0.030(3) Uani d . . 1 A 1
C C2 0.7850(12) 0.2636(17) 0.2567(7) 0.038(3) Uani d . . 1 A 1
H H2 0.7794 0.2745 0.3045 0.046 Uiso calc U R 1 A 1
C C3 0.7193(12) 0.3412(16) 0.2106(7) 0.037(3) Uani d . . 1 A 1
H H3 0.6573 0.419 0.219 0.044 Uiso calc U R 1 A 1
C C4 0.9666(14) 0.0665(16) 0.2546(7) 0.042(3) Uani d . . 1 A 1
H H4A 0.9884 -0.0153 0.2231 0.051 Uiso calc U R 1 A 1
H H4B 0.929 0.0212 0.2958 0.051 Uiso calc U R 1 A 1
C C5 1.0901(12) 0.1454(14) 0.2735(7) 0.035(3) Uani d . . 1 A 1
C C6 1.1111(12) 0.1912(15) 0.3401(7) 0.035(3) Uani d . . 1 A 1
H H6 1.0473 0.1654 0.3731 0.042 Uiso calc U R 1 A 1
C C7 1.2245(13) 0.2751(15) 0.3602(7) 0.037(3) Uani d . . 1 A 1
H H7 1.2365 0.3047 0.4062 0.044 Uiso calc U R 1 A 1
C C8 1.3187(13) 0.3142(17) 0.3125(8) 0.044(3) Uani d . . 1 A 1
C C9 1.2990(14) 0.2647(16) 0.2458(7) 0.039(3) Uani d . . 1 A 1
H H9 1.3631 0.2877 0.2125 0.047 Uiso calc U R 1 A 1
C C10 1.1863(12) 0.1822(15) 0.2280(6) 0.032(3) Uani d . . 1 A 1
H H10 1.1753 0.1499 0.1824 0.039 Uiso calc U R 1 A 1
C C11 1.4415(17) 0.405(2) 0.3335(9) 0.058(4) Uani d . . 1 A 1
H H11A 1.4293 0.5082 0.3191 0.088 Uiso calc U R 1 A 1
H H11B 1.5207 0.3628 0.3121 0.088 Uiso calc U R 1 A 1
H H11C 1.4536 0.4007 0.3829 0.088 Uiso calc U R 1 A 1
C C12 0.7093(14) 0.3527(17) 0.0814(7) 0.040(3) Uani d . . 1 A 1
H H12A 0.7412 0.2891 0.0441 0.048 Uiso calc U R 1 A 1
H H12B 0.7482 0.4533 0.0757 0.048 Uiso calc U R 1 A 1
C C13 0.5580(13) 0.3633(14) 0.0770(5) 0.030(3) Uani d . . 1 A 1
C C14 0.4931(13) 0.4967(15) 0.0901(6) 0.033(3) Uani d . . 1 A 1
H H14 0.5441 0.5814 0.1035 0.04 Uiso calc U R 1 A 1
C C15 0.3553(15) 0.5082(16) 0.0842(6) 0.038(3) Uani d . . 1 A 1
H H15 0.3122 0.5993 0.0948 0.045 Uiso calc U R 1 A 1
C C16 0.2796(14) 0.3859(16) 0.0625(7) 0.038(3) Uani d . . 1 A 1
C C17 0.3423(15) 0.2514(17) 0.0511(7) 0.042(3) Uani d . . 1 A 1
H H17 0.291 0.1661 0.0388 0.051 Uiso calc U R 1 A 1
C C18 0.4810(15) 0.2415(14) 0.0579(6) 0.038(3) Uani d . . 1 A 1
H H18 0.5237 0.1491 0.0492 0.046 Uiso calc U R 1 A 1
C C19 0.1284(14) 0.397(2) 0.0533(8) 0.049(4) Uani d . . 1 A 1
H H19A 0.1027 0.5024 0.0491 0.074 Uiso calc U R 1 A 1
H H19B 0.085 0.3535 0.0926 0.074 Uiso calc U R 1 A 1
H H19C 0.1002 0.3437 0.0121 0.074 Uiso calc U R 1 A 1

loop_
_atom_site_aniso_label
_atom_site_aniso_U_11
_atom_site_aniso_U_22
_atom_site_aniso_U_33
_atom_site_aniso_U_12
_atom_site_aniso_U_13
_atom_site_aniso_U_23
Ag1 0.0550(7) 0.0397(6) 0.0472(6) -0.0040(5) 0.0113(5) -0.0134(5)
Cl1 0.0431(19) 0.0465(19) 0.0373(17) 0.0077(15) -0.0014(14) -0.0030(15)
N1 0.019(5) 0.043(6) 0.042(6) -0.010(4) -0.006(4) 0.001(5)
N2 0.023(5) 0.034(6) 0.028(5) 0.000(4) -0.005(4) 0.005(4)
C1 0.019(5) 0.036(7) 0.035(6) 0.000(5) -0.003(5) 0.002(5)
C2 0.027(7) 0.054(8) 0.034(7) -0.002(6) -0.006(5) -0.006(6)
C3 0.021(6) 0.048(8) 0.040(7) 0.001(5) -0.012(5) -0.006(6)
C4 0.052(8) 0.038(7) 0.037(7) 0.017(7) -0.012(6) 0.006(6)
C5 0.029(7) 0.023(6) 0.052(8) 0.001(5) 0.001(6) -0.005(6)
C6 0.026(6) 0.044(8) 0.035(7) 0.012(6) -0.005(5) 0.009(6)
C7 0.040(7) 0.039(7) 0.031(7) 0.005(6) -0.005(5) 0.001(6)
C8 0.027(7) 0.050(8) 0.054(9) 0.013(6) -0.014(6) 0.001(7)
C9 0.041(8) 0.042(8) 0.034(7) 0.006(6) -0.001(6) 0.007(6)
C10 0.025(6) 0.041(7) 0.030(6) 0.000(5) -0.012(5) 0.005(5)
C11 0.053(9) 0.068(11) 0.054(9) -0.011(8) -0.004(8) -0.017(8)
C12 0.048(8) 0.044(8) 0.028(6) -0.002(6) -0.001(6) 0.005(6)
C13 0.043(7) 0.028(6) 0.017(5) -0.004(5) -0.010(5) -0.004(5)
C14 0.045(7) 0.025(6) 0.029(6) -0.004(5) -0.006(5) 0.000(5)
C15 0.055(9) 0.037(7) 0.021(6) -0.001(6) -0.004(6) -0.006(5)
C16 0.042(7) 0.042(7) 0.029(6) 0.000(6) -0.001(6) 0.016(6)
C17 0.050(8) 0.048(8) 0.028(7) -0.017(7) -0.012(6) 0.001(6)
C18 0.068(10) 0.016(6) 0.029(6) 0.004(6) -0.008(6) 0.002(5)
C19 0.037(8) 0.068(10) 0.043(8) -0.009(7) -0.005(6) 0.002(7)

loop_
_atom_type_symbol
_atom_type_description
_atom_type_scat_dispersion_real
_atom_type_scat_dispersion_imag
_atom_type_scat_source
C C 0.0033 0.0016 'International Tables Vol C Tables 4.2.6.8 and 6.1.1.4'
H H 0.0000 0.0000 'International Tables Vol C Tables 4.2.6.8 and 6.1.1.4'
N N 0.0061 0.0033 'International Tables Vol C Tables 4.2.6.8 and 6.1.1.4'
Cl Cl 0.1484 0.1585 'International Tables Vol C Tables 4.2.6.8 and 6.1.1.4'
Ag Ag -0.8971 1.1015 'International Tables Vol C Tables 4.2.6.8 and 6.1.1.4'

loop_
_geom_angle_atom_site_label_1
_geom_angle_atom_site_label_2
_geom_angle_atom_site_label_3
_geom_angle_site_symmetry_3
_geom_angle
C1 Ag1 Cl1 . 149.3(3)
C1 Ag1 Cl1 3_755 115.0(3)
Cl1 Ag1 Cl1 3_755 95.57(11)
Ag1 Cl1 Ag1 3_755 84.43(11)
C1 N1 C2 . 110.3(11)
C1 N1 C4 . 124.1(11)
C2 N1 C4 . 124.9(11)
C1 N2 C3 . 110.2(10)
C1 N2 C12 . 124.7(11)
C3 N2 C12 . 124.9(11)
N1 C1 N2 . 104.5(11)
N1 C1 Ag1 . 125.2(9)
N2 C1 Ag1 . 130.3(9)
C3 C2 N1 . 107.2(12)
C2 C3 N2 . 107.8(12)
N1 C4 C5 . 113.6(12)
C10 C5 C6 . 117.0(12)
C10 C5 C4 . 123.4(13)
C6 C5 C4 . 119.6(12)
C5 C6 C7 . 121.9(12)
C8 C7 C6 . 119.8(13)
C7 C8 C9 . 118.2(13)
C7 C8 C11 . 120.3(14)
C9 C8 C11 . 121.4(14)
C10 C9 C8 . 120.2(13)
C5 C10 C9 . 122.8(12)
N2 C12 C13 . 111.7(10)
C18 C13 C14 . 118.2(12)
C18 C13 C12 . 120.9(12)
C14 C13 C12 . 120.8(11)
C15 C14 C13 . 121.1(12)
C14 C15 C16 . 120.0(13)
C17 C16 C15 . 119.6(13)
C17 C16 C19 . 119.5(13)
C15 C16 C19 . 120.9(14)
C16 C17 C18 . 119.6(13)
C13 C18 C17 . 121.5(13)

loop_
_geom_bond_atom_site_label_1
_geom_bond_atom_site_label_2
_geom_bond_site_symmetry_2
_geom_bond_distance
Ag1 C1 . 2.097(13)
Ag1 Cl1 . 2.443(4)
Ag1 Cl1 3_755 2.779(4)
Cl1 Ag1 3_755 2.779(4)
N1 C1 . 1.357(16)
N1 C2 . 1.396(18)
N1 C4 . 1.463(17)
N2 C1 . 1.360(16)
N2 C3 . 1.390(17)
N2 C12 . 1.486(16)
C2 C3 . 1.310(19)
C4 C5 . 1.46(2)
C5 C10 . 1.369(18)
C5 C6 . 1.388(19)
C6 C7 . 1.41(2)
C7 C8 . 1.39(2)
C8 C9 . 1.40(2)
C8 C11 . 1.52(2)
C9 C10 . 1.386(19)
C12 C13 . 1.516(19)
C13 C18 . 1.385(18)
C13 C14 . 1.389(18)
C14 C15 . 1.383(19)
C15 C16 . 1.39(2)
C16 C17 . 1.38(2)
C16 C19 . 1.521(19)
C17 C18 . 1.39(2)
